data_2016698
loop_
_publ_author_name
'Zouev, I.'
'Kaftory, M.'

_publ_section_title
;Conformational dimorphism of the spiropyran
 1',3',3'-trimethylspiro[2<i>H</i>-1-benzopyran-2,2'-indoline]-6-carbaldehyde)
;
_journal_coeditor_code SQ3147
_journal_issue 7
_journal_name_full 'Acta Crystallographica Section C'
_journal_page_first o372
_journal_page_last o375
_journal_paper_doi 10.1107/S0108270108016430
_journal_volume 64
_journal_year 2008
_chemical_formula_iupac 'C20 H19 N O2'
_chemical_formula_moiety 'C20 H19 N O2'
_chemical_formula_sum 'C20 H19 N O2'
_chemical_formula_weight 305.36
_chemical_name_common
;
1',3',3'-trimethyl-1',3'-dihydrospiropyran-6-carbaldehyde
;
_chemical_name_systematic
;
1',3',3'-trimethylspiro[2'H-1-benzopyran-2,2'-indoline]-6-carbaldehyde
;
_space_group_IT_number 9
_symmetry_cell_setting monoclinic
_symmetry_space_group_name_Hall 'C -2yc'
_symmetry_space_group_name_H-M 'C 1 c 1'
_atom_sites_solution_hydrogens geom
_atom_sites_solution_primary direct
_atom_sites_solution_secondary difmap
_audit_creation_method SHELXL97
_cell_angle_alpha 90.00
_cell_angle_beta 102.13(3)
_cell_angle_gamma 90.00
_cell_formula_units_Z 8
_cell_length_a 11.699(2)
_cell_length_b 11.692(2)
_cell_length_c 24.406(5)
_cell_measurement_reflns_used 3372
_cell_measurement_temperature 293(2)
_cell_measurement_theta_max 27.85
_cell_measurement_theta_min 1.71
_cell_volume 3263.8(11)
_computing_cell_refinement 'DENZO-SMN (Otwinowski & Minor, 1997)'
_computing_data_collection 'COLLECT (Nonius, 2000)'
_computing_data_reduction 'DENZO-SMN (Otwinowski & Minor, 1997)'
_computing_molecular_graphics 'ORTEP-3 for Windows (Farrugia, 1997)'
_computing_publication_material 'Please give details'
_computing_structure_refinement 'SHELXL97 (Sheldrick, 2008)'
_computing_structure_solution 'SHELXS97 (Sheldrick, 2008)'
_diffrn_ambient_temperature 293(2)
_diffrn_detector_area_resol_mean 95
_diffrn_measured_fraction_theta_full 0.991
_diffrn_measured_fraction_theta_max 0.991
_diffrn_measurement_device_type 'Nonius Kappa CCD'
_diffrn_measurement_method '\f and \w'
_diffrn_radiation_monochromator graphite
_diffrn_radiation_source 'fine-focus sealed tube'
_diffrn_radiation_type MoK\a
_diffrn_radiation_wavelength 0.71073
_diffrn_reflns_av_R_equivalents 0.0500
_diffrn_reflns_av_sigmaI/netI 0.0606
_diffrn_reflns_limit_h_max 13
_diffrn_reflns_limit_h_min -13
_diffrn_reflns_limit_k_max 13
_diffrn_reflns_limit_k_min -13
_diffrn_reflns_limit_l_max 29
_diffrn_reflns_limit_l_min -29
_diffrn_reflns_number 12585
_diffrn_reflns_theta_full 25.05
_diffrn_reflns_theta_max 25.05
_diffrn_reflns_theta_min 1.71
_diffrn_standards_number 0
_exptl_absorpt_coefficient_mu 0.080
_exptl_absorpt_correction_type none
_exptl_crystal_colour 'white transparent'
_exptl_crystal_density_diffrn 1.243
_exptl_crystal_density_method 'not measured'
_exptl_crystal_description prism
_exptl_crystal_F_000 1296
_exptl_crystal_size_max 0.04
_exptl_crystal_size_mid 0.03
_exptl_crystal_size_min 0.03
_refine_diff_density_max 0.124
_refine_diff_density_min -0.129
_refine_ls_extinction_coef 0.0063(7)
_refine_ls_extinction_expression Fc^*^=kFc[1+0.001xFc^2^\l^3^/sin(2\q)]^-1/4^
_refine_ls_extinction_method 'SHELXL97 (Sheldrick, 2008)'
_refine_ls_goodness_of_fit_ref 0.950
_refine_ls_hydrogen_treatment constr
_refine_ls_matrix_type full
_refine_ls_number_parameters 422
_refine_ls_number_reflns 2878
_refine_ls_number_restraints 2
_refine_ls_restrained_S_all 0.949
_refine_ls_R_factor_all 0.0671
_refine_ls_R_factor_gt 0.0360
_refine_ls_shift/su_max 0.002
_refine_ls_shift/su_mean 0.000
_refine_ls_structure_factor_coef Fsqd
_refine_ls_weighting_details 'calc w = 1/[\s^2^(Fo^2^)+(0.0554P)^2^] where P=(Fo^2^+2Fc^2^)/3'
_refine_ls_weighting_scheme calc
_refine_ls_wR_factor_gt 0.0825
_refine_ls_wR_factor_ref 0.0912
_reflns_number_gt 3405
_reflns_number_total 5001
_reflns_threshold_expression I>2\s(I)
_cod_data_source_file sq3147.cif
_cod_data_source_block I_Cc
_cod_original_cell_volume 3263.8(10)
_cod_original_sg_symbol_H-M 'C c'
_cod_database_code 2016698
_cod_database_fobs_code 2016698

loop_
_symmetry_equiv_pos_as_xyz
'x, y, z'
'x, -y, z+1/2'
'x+1/2, y+1/2, z'
'x+1/2, -y+1/2, z+1/2'

loop_
_atom_site_type_symbol
_atom_site_label
_atom_site_fract_x
_atom_site_fract_y
_atom_site_fract_z
_atom_site_U_iso_or_equiv
_atom_site_adp_type
_atom_site_calc_flag
_atom_site_refinement_flags
_atom_site_occupancy
O O1A 0.9088(2) 0.4017(3) 0.37760(12) 0.0853(9) Uani d . 1
O O2A 0.36444(18) 0.3221(2) 0.27965(8) 0.0542(6) Uani d . 1
N N1A 0.1977(2) 0.2622(2) 0.30947(11) 0.0542(7) Uani d . 1
C C1A 0.8511(3) 0.3796(3) 0.33103(17) 0.0650(10) Uani d . 1
H H1A 0.8899 0.3751 0.3015 0.078 Uiso calc R 1
C C2A 0.7242(3) 0.3597(3) 0.31855(13) 0.0520(9) Uani d . 1
C C3A 0.6616(3) 0.3600(3) 0.36101(13) 0.0514(9) Uani d . 1
H H3A 0.7013 0.3687 0.3980 0.062 Uiso calc R 1
C C4A 0.5416(3) 0.3478(3) 0.34939(12) 0.0466(8) Uani d . 1
C C5A 0.4840(3) 0.3343(3) 0.29364(12) 0.0458(8) Uani d . 1
C C6A 0.5452(3) 0.3303(3) 0.25110(13) 0.0531(9) Uani d . 1
H H6A 0.5059 0.3192 0.2142 0.064 Uiso calc R 1
C C7A 0.6651(3) 0.3428(3) 0.26380(13) 0.0560(9) Uani d . 1
H H7A 0.7067 0.3398 0.2353 0.067 Uiso calc R 1
C C8A 0.4720(3) 0.3466(3) 0.39220(13) 0.0595(10) Uani d . 1
H H8A 0.5092 0.3475 0.4298 0.071 Uiso calc R 1
C C9A 0.3566(3) 0.3442(3) 0.37842(13) 0.0624(10) Uani d . 1
H H9A 0.3155 0.3404 0.4071 0.075 Uiso calc R 1
C C10A 0.2886(3) 0.3473(3) 0.31955(12) 0.0469(8) Uani d . 1
C C11A 0.2218(3) 0.4610(3) 0.30049(12) 0.0515(8) Uani d . 1
C C12A 0.2986(4) 0.5478(3) 0.27834(18) 0.0771(11) Uani d . 1
H H12A 0.3608 0.5719 0.3083 0.116 Uiso calc R 1
H H12B 0.2523 0.6128 0.2635 0.116 Uiso calc R 1
H H12C 0.3309 0.5132 0.2493 0.116 Uiso calc R 1
C C13A 0.1747(4) 0.5146(3) 0.34909(16) 0.0716(11) Uani d . 1
H H13A 0.2390 0.5396 0.3778 0.107 Uiso calc R 1
H H13B 0.1299 0.4587 0.3643 0.107 Uiso calc R 1
H H13C 0.1258 0.5788 0.3354 0.107 Uiso calc R 1
C C19A 0.1091(3) 0.2998(3) 0.26586(12) 0.0516(8) Uani d . 1
C C18A 0.0183(3) 0.2362(4) 0.23463(15) 0.0721(11) Uani d . 1
H H18A 0.0123 0.1580 0.2405 0.086 Uiso calc R 1
C C17A -0.0621(4) 0.2919(6) 0.19506(18) 0.0922(15) Uani d . 1
H H17A -0.1243 0.2508 0.1741 0.111 Uiso calc R 1
C C16A -0.0539(4) 0.4061(6) 0.18533(16) 0.0899(15) Uani d . 1
H H16A -0.1089 0.4412 0.1573 0.108 Uiso calc R 1
C C15A 0.0372(4) 0.4709(4) 0.21741(15) 0.0771(12) Uani d . 1
H H15A 0.0422 0.5492 0.2115 0.092 Uiso calc R 1
C C14A 0.1194(3) 0.4162(3) 0.25794(12) 0.0519(8) Uani d . 1
C C20A 0.2286(4) 0.1418(3) 0.31491(18) 0.0829(13) Uani d . 1
H H20A 0.2892 0.1306 0.3477 0.124 Uiso calc R 1
H H20B 0.2559 0.1173 0.2824 0.124 Uiso calc R 1
H H20C 0.1611 0.0978 0.3182 0.124 Uiso calc R 1
O O1B 0.1590(3) 0.7190(3) 0.12625(13) 0.0968(10) Uani d . 1
O O2B 0.15210(19) 0.2171(2) 0.02426(8) 0.0544(6) Uani d . 1
N N1B 0.2301(2) 0.0354(3) 0.04624(11) 0.0579(7) Uani d . 1
C C1B 0.1351(3) 0.6808(4) 0.07959(19) 0.0722(11) Uani d . 1
H H1B 0.1085 0.7320 0.0506 0.087 Uiso calc R 1
C C2B 0.1442(3) 0.5605(3) 0.06449(13) 0.0547(9) Uani d . 1
C C3B 0.1856(3) 0.4798(3) 0.10620(13) 0.0551(9) Uani d . 1
H H3B 0.2115 0.5044 0.1430 0.066 Uiso calc R 1
C C4B 0.1891(3) 0.3650(3) 0.09425(12) 0.0495(8) Uani d . 1
C C5B 0.1516(3) 0.3298(3) 0.03872(12) 0.0469(8) Uani d . 1
C C6B 0.1135(3) 0.4084(3) -0.00392(12) 0.0543(9) Uani d . 1
H H6B 0.0905 0.3840 -0.0409 0.065 Uiso calc R 1
C C7B 0.1102(3) 0.5227(3) 0.00922(14) 0.0575(9) Uani d . 1
H H7B 0.0848 0.5756 -0.0192 0.069 Uiso calc R 1
C C8B 0.2329(3) 0.2787(4) 0.13594(12) 0.0606(10) Uani d . 1
H H8B 0.2668 0.3009 0.1723 0.073 Uiso calc R 1
C C9B 0.2254(3) 0.1690(4) 0.12306(13) 0.0607(10) Uani d . 1
H H9B 0.2589 0.1165 0.1503 0.073 Uiso calc R 1
C C10B 0.1657(3) 0.1250(3) 0.06689(13) 0.0504(9) Uani d . 1
C C11B 0.0437(3) 0.0691(3) 0.06482(13) 0.0506(8) Uani d . 1
C C12B -0.0555(3) 0.1571(3) 0.05451(16) 0.0664(10) Uani d . 1
H H12D -0.0412 0.2137 0.0837 0.100 Uiso calc R 1
H H12E -0.1284 0.1193 0.0545 0.100 Uiso calc R 1
H H12F -0.0591 0.1934 0.0189 0.100 Uiso calc R 1
C C13B 0.0423(4) 0.0025(3) 0.11911(14) 0.0723(11) Uani d . 1
H H13D 0.0531 0.0547 0.1501 0.109 Uiso calc R 1
H H13E 0.1043 -0.0528 0.1254 0.109 Uiso calc R 1
H H13F -0.0314 -0.0359 0.1157 0.109 Uiso calc R 1
C C14B 0.0391(3) -0.0162(3) 0.01754(12) 0.0498(8) Uani d . 1
C C15B -0.0528(3) -0.0781(3) -0.01253(14) 0.0621(10) Uani d . 1
H H15B -0.1276 -0.0692 -0.0057 0.074 Uiso calc R 1
C C16B -0.0327(4) -0.1539(3) -0.05314(16) 0.0721(11) Uani d . 1
H H16B -0.0944 -0.1960 -0.0738 0.087 Uiso calc R 1
C C17B 0.0772(4) -0.1671(4) -0.06288(15) 0.0768(12) Uani d . 1
H H17B 0.0890 -0.2171 -0.0908 0.092 Uiso calc R 1
C C18B 0.1712(4) -0.1079(3) -0.03230(15) 0.0698(10) Uani d . 1
H H18B 0.2460 -0.1184 -0.0387 0.084 Uiso calc R 1
C C19B 0.1506(3) -0.0320(3) 0.00844(12) 0.0524(9) Uani d . 1
C C20B 0.3474(3) 0.0569(4) 0.03802(17) 0.0823(12) Uani d . 1
H H20D 0.3889 0.1033 0.0681 0.123 Uiso calc R 1
H H20E 0.3433 0.0960 0.0031 0.123 Uiso calc R 1
H H20F 0.3876 -0.0145 0.0374 0.123 Uiso calc R 1

loop_
_atom_site_aniso_label
_atom_site_aniso_U_11
_atom_site_aniso_U_22
_atom_site_aniso_U_33
_atom_site_aniso_U_12
_atom_site_aniso_U_13
_atom_site_aniso_U_23
O1A 0.0591(17) 0.103(2) 0.090(2) 0.0002(16) 0.0068(14) 0.0132(16)
O2A 0.0517(15) 0.0700(16) 0.0410(11) 0.0034(11) 0.0103(10) -0.0045(10)
N1A 0.0582(18) 0.0408(18) 0.0661(16) -0.0033(13) 0.0188(14) 0.0031(13)
C1A 0.059(3) 0.059(3) 0.079(3) 0.0088(19) 0.020(2) 0.0120(19)
C2A 0.050(2) 0.045(2) 0.061(2) 0.0073(16) 0.0128(17) 0.0023(15)
C3A 0.051(2) 0.051(2) 0.0502(18) 0.0081(17) 0.0066(15) 0.0021(15)
C4A 0.047(2) 0.047(2) 0.0445(18) 0.0034(15) 0.0066(14) 0.0013(13)
C5A 0.049(2) 0.044(2) 0.0448(18) 0.0041(15) 0.0089(15) -0.0011(13)
C6A 0.061(3) 0.058(2) 0.0429(17) 0.0026(17) 0.0159(16) -0.0032(14)
C7A 0.065(3) 0.048(2) 0.062(2) 0.0088(18) 0.0294(18) 0.0023(16)
C8A 0.058(3) 0.080(3) 0.0393(17) 0.0043(19) 0.0093(15) -0.0031(15)
C9A 0.057(3) 0.087(3) 0.0455(19) 0.0003(19) 0.0146(16) 0.0013(16)
C10A 0.0475(19) 0.053(2) 0.0432(17) 0.0015(16) 0.0155(13) -0.0018(14)
C11A 0.058(2) 0.042(2) 0.0585(18) -0.0020(17) 0.0212(16) -0.0020(15)
C12A 0.080(3) 0.053(3) 0.103(3) -0.012(2) 0.032(2) 0.005(2)
C13A 0.070(3) 0.061(3) 0.085(3) 0.000(2) 0.0208(19) -0.0223(19)
C19A 0.043(2) 0.061(3) 0.0529(19) -0.0029(17) 0.0164(15) -0.0075(16)
C18A 0.063(3) 0.089(3) 0.070(2) -0.019(2) 0.026(2) -0.029(2)
C17A 0.058(3) 0.152(5) 0.067(3) -0.009(3) 0.015(2) -0.037(3)
C16A 0.062(3) 0.149(5) 0.056(2) 0.025(3) 0.0063(19) 0.002(3)
C15A 0.070(3) 0.093(3) 0.071(3) 0.024(3) 0.021(2) 0.016(2)
C14A 0.047(2) 0.057(3) 0.0547(18) 0.0068(17) 0.0169(15) 0.0019(16)
C20A 0.112(4) 0.042(3) 0.101(3) 0.010(2) 0.037(3) 0.0093(19)
O1B 0.112(2) 0.070(2) 0.097(2) 0.0028(18) -0.0041(17) -0.0178(17)
O2B 0.0601(15) 0.0579(17) 0.0451(11) -0.0045(12) 0.0104(10) 0.0001(11)
N1B 0.0416(17) 0.067(2) 0.0668(17) 0.0045(15) 0.0162(13) -0.0011(15)
C1B 0.064(3) 0.065(3) 0.086(3) -0.004(2) 0.010(2) 0.003(2)
C2B 0.0429(19) 0.059(2) 0.062(2) -0.0068(16) 0.0108(16) 0.0024(18)
C3B 0.045(2) 0.065(3) 0.0537(19) -0.0102(17) 0.0048(14) -0.0028(17)
C4B 0.0411(18) 0.059(3) 0.0471(18) -0.0066(16) 0.0066(13) 0.0007(16)
C5B 0.0369(18) 0.054(2) 0.0503(19) -0.0065(15) 0.0111(13) 0.0013(16)
C6B 0.049(2) 0.073(3) 0.0415(17) -0.0056(18) 0.0095(14) 0.0054(17)
C7B 0.048(2) 0.063(3) 0.063(2) -0.0059(18) 0.0141(15) 0.0152(18)
C8B 0.062(2) 0.073(3) 0.0413(18) -0.0052(19) -0.0014(15) 0.0024(17)
C9B 0.063(2) 0.063(3) 0.0520(19) 0.0001(19) 0.0011(16) 0.0091(17)
C10B 0.054(2) 0.053(2) 0.0444(16) 0.0045(17) 0.0123(14) 0.0052(15)
C11B 0.0466(19) 0.055(2) 0.0535(17) -0.0017(16) 0.0182(13) 0.0010(15)
C12B 0.055(2) 0.073(3) 0.076(2) 0.011(2) 0.0258(17) -0.0040(19)
C13B 0.092(3) 0.074(3) 0.058(2) -0.001(2) 0.0315(19) 0.0052(18)
C14B 0.048(2) 0.052(2) 0.0505(18) 0.0047(17) 0.0142(15) 0.0051(15)
C15B 0.055(2) 0.066(3) 0.065(2) -0.0009(19) 0.0120(17) 0.0038(18)
C16B 0.085(3) 0.058(3) 0.071(2) -0.007(2) 0.011(2) -0.0070(19)
C17B 0.108(4) 0.062(3) 0.060(2) 0.006(2) 0.018(2) -0.0111(18)
C18B 0.081(3) 0.063(3) 0.072(2) 0.017(2) 0.032(2) 0.002(2)
C19B 0.057(2) 0.051(2) 0.0518(18) 0.0075(18) 0.0184(16) 0.0048(15)
C20B 0.046(2) 0.107(4) 0.098(3) -0.002(2) 0.0237(19) 0.003(2)

loop_
_atom_type_symbol
_atom_type_description
_atom_type_scat_dispersion_real
_atom_type_scat_dispersion_imag
_atom_type_scat_source
C C 0.0033 0.0016 'International Tables Vol C Tables 4.2.6.8 and 6.1.1.4'
H H 0.0000 0.0000 'International Tables Vol C Tables 4.2.6.8 and 6.1.1.4'
O O 0.0106 0.0060 'International Tables Vol C Tables 4.2.6.8 and 6.1.1.4'
N N 0.0061 0.0033 'International Tables Vol C Tables 4.2.6.8 and 6.1.1.4'

loop_
_geom_angle_atom_site_label_1
_geom_angle_atom_site_label_2
_geom_angle_atom_site_label_3
_geom_angle
C5A O2A C10A 122.4(2)
C19A N1A C10A 108.5(3)
C19A N1A C20A 120.5(3)
C10A N1A C20A 119.6(3)
O1A C1A C2A 124.3(4)
O1A C1A H1A 117.8
C2A C1A H1A 117.8
C7A C2A C3A 119.1(3)
C7A C2A C1A 120.1(3)
C3A C2A C1A 120.9(3)
C4A C3A C2A 121.3(3)
C4A C3A H3A 119.3
C2A C3A H3A 119.3
C3A C4A C5A 118.3(3)
C3A C4A C8A 123.6(3)
C5A C4A C8A 118.1(3)
O2A C5A C6A 118.1(3)
O2A C5A C4A 120.8(3)
C6A C5A C4A 121.1(3)
C7A C6A C5A 119.4(3)
C7A C6A H6A 120.3
C5A C6A H6A 120.3
C6A C7A C2A 120.7(3)
C6A C7A H7A 119.7
C2A C7A H7A 119.7
C9A C8A C4A 120.9(3)
C9A C8A H8A 119.5
C4A C8A H8A 119.5
C8A C9A C10A 123.8(3)
C8A C9A H9A 118.1
C10A C9A H9A 118.1
N1A C10A O2A 105.9(2)
N1A C10A C9A 112.0(3)
O2A C10A C9A 110.9(3)
N1A C10A C11A 103.4(3)
O2A C10A C11A 107.8(2)
C9A C10A C11A 116.1(3)
C14A C11A C12A 115.4(3)
C14A C11A C13A 108.1(3)
C12A C11A C13A 109.5(3)
C14A C11A C10A 100.6(3)
C12A C11A C10A 112.1(3)
C13A C11A C10A 110.7(3)
C11A C12A H12A 109.5
C11A C12A H12B 109.5
H12A C12A H12B 109.5
C11A C12A H12C 109.5
H12A C12A H12C 109.5
H12B C12A H12C 109.5
C11A C13A H13A 109.5
C11A C13A H13B 109.5
H13A C13A H13B 109.5
C11A C13A H13C 109.5
H13A C13A H13C 109.5
H13B C13A H13C 109.5
C14A C19A C18A 122.0(3)
C14A C19A N1A 110.2(3)
C18A C19A N1A 127.7(4)
C17A C18A C19A 117.9(4)
C17A C18A H18A 121.1
C19A C18A H18A 121.1
C18A C17A C16A 121.9(4)
C18A C17A H17A 119.0
C16A C17A H17A 119.0
C17A C16A C15A 120.3(4)
C17A C16A H16A 119.9
C15A C16A H16A 119.9
C14A C15A C16A 118.8(4)
C14A C15A H15A 120.6
C16A C15A H15A 120.6
C19A C14A C15A 119.2(4)
C19A C14A C11A 109.0(3)
C15A C14A C11A 131.7(4)
N1A C20A H20A 109.5
N1A C20A H20B 109.5
H20A C20A H20B 109.5
N1A C20A H20C 109.5
H20A C20A H20C 109.5
H20B C20A H20C 109.5
C5B O2B C10B 121.7(2)
C19B N1B C10B 108.3(3)
C19B N1B C20B 121.4(3)
C10B N1B C20B 120.1(3)
O1B C1B C2B 125.6(4)
O1B C1B H1B 117.2
C2B C1B H1B 117.2
C7B C2B C3B 118.4(3)
C7B C2B C1B 121.8(3)
C3B C2B C1B 119.8(3)
C4B C3B C2B 121.7(3)
C4B C3B H3B 119.2
C2B C3B H3B 119.2
C3B C4B C5B 118.4(3)
C3B C4B C8B 123.5(3)
C5B C4B C8B 118.0(3)
O2B C5B C6B 117.6(3)
O2B C5B C4B 121.2(3)
C6B C5B C4B 121.2(3)
C7B C6B C5B 119.2(3)
C7B C6B H6B 120.4
C5B C6B H6B 120.4
C6B C7B C2B 121.1(3)
C6B C7B H7B 119.5
C2B C7B H7B 119.5
C9B C8B C4B 120.9(3)
C9B C8B H8B 119.5
C4B C8B H8B 119.5
C8B C9B C10B 123.3(3)
C8B C9B H9B 118.4
C10B C9B H9B 118.4
N1B C10B O2B 105.6(2)
N1B C10B C9B 113.1(3)
O2B C10B C9B 110.8(3)
N1B C10B C11B 103.1(3)
O2B C10B C11B 108.6(2)
C9B C10B C11B 115.0(3)
C14B C11B C12B 114.3(3)
C14B C11B C13B 108.5(3)
C12B C11B C13B 109.6(3)
C14B C11B C10B 100.7(2)
C12B C11B C10B 112.3(3)
C13B C11B C10B 111.0(3)
C11B C12B H12D 109.5
C11B C12B H12E 109.5
H12D C12B H12E 109.5
C11B C12B H12F 109.5
H12D C12B H12F 109.5
H12E C12B H12F 109.5
C11B C13B H13D 109.5
C11B C13B H13E 109.5
H13D C13B H13E 109.5
C11B C13B H13F 109.5
H13D C13B H13F 109.5
H13E C13B H13F 109.5
C15B C14B C19B 120.2(3)
C15B C14B C11B 130.6(3)
C19B C14B C11B 109.1(3)
C14B C15B C16B 119.2(4)
C14B C15B H15B 120.4
C16B C15B H15B 120.4
C17B C16B C15B 120.3(4)
C17B C16B H16B 119.9
C15B C16B H16B 119.9
C16B C17B C18B 121.5(3)
C16B C17B H17B 119.2
C18B C17B H17B 119.2
C17B C18B C19B 118.0(4)
C17B C18B H18B 121.0
C19B C18B H18B 121.0
C14B C19B C18B 120.8(3)
C14B C19B N1B 109.7(3)
C18B C19B N1B 129.5(3)
N1B C20B H20D 109.5
N1B C20B H20E 109.5
H20D C20B H20E 109.5
N1B C20B H20F 109.5
H20D C20B H20F 109.5
H20E C20B H20F 109.5

loop_
_geom_bond_atom_site_label_1
_geom_bond_atom_site_label_2
_geom_bond_distance
O1A C1A 1.222(4)
O2A C5A 1.376(4)
O2A C10A 1.479(4)
N1A C19A 1.392(4)
N1A C10A 1.439(4)
N1A C20A 1.453(5)
C1A C2A 1.469(5)
C1A H1A 0.9300
C2A C7A 1.384(4)
C2A C3A 1.389(5)
C3A C4A 1.380(4)
C3A H3A 0.9300
C4A C5A 1.395(4)
C4A C8A 1.453(5)
C5A C6A 1.380(4)
C6A C7A 1.380(5)
C6A H6A 0.9300
C7A H7A 0.9300
C8A C9A 1.321(5)
C8A H8A 0.9300
C9A C10A 1.489(4)
C9A H9A 0.9300
C10A C11A 1.562(5)
C11A C14A 1.506(5)
C11A C12A 1.527(5)
C11A C13A 1.542(5)
C12A H12A 0.9600
C12A H12B 0.9600
C12A H12C 0.9600
C13A H13A 0.9600
C13A H13B 0.9600
C13A H13C 0.9600
C19A C14A 1.382(5)
C19A C18A 1.387(5)
C18A C17A 1.363(6)
C18A H18A 0.9300
C17A C16A 1.363(7)
C17A H17A 0.9300
C16A C15A 1.405(7)
C16A H16A 0.9300
C15A C14A 1.383(5)
C15A H15A 0.9300
C20A H20A 0.9600
C20A H20B 0.9600
C20A H20C 0.9600
O1B C1B 1.200(5)
O2B C5B 1.365(4)
O2B C10B 1.482(4)
N1B C19B 1.406(4)
N1B C10B 1.442(4)
N1B C20B 1.450(5)
C1B C2B 1.463(5)
C1B H1B 0.9300
C2B C7B 1.395(5)
C2B C3B 1.398(5)
C3B C4B 1.376(5)
C3B H3B 0.9300
C4B C5B 1.396(4)
C4B C8B 1.448(5)
C5B C6B 1.389(5)
C6B C7B 1.378(5)
C6B H6B 0.9300
C7B H7B 0.9300
C8B C9B 1.319(5)
C8B H8B 0.9300
C9B C10B 1.493(5)
C9B H9B 0.9300
C10B C11B 1.561(5)
C11B C14B 1.518(5)
C11B C12B 1.531(5)
C11B C13B 1.540(5)
C12B H12D 0.9600
C12B H12E 0.9600
C12B H12F 0.9600
C13B H13D 0.9600
C13B H13E 0.9600
C13B H13F 0.9600
C14B C15B 1.374(5)
C14B C19B 1.381(5)
C15B C16B 1.387(5)
C15B H15B 0.9300
C16B C17B 1.365(6)
C16B H16B 0.9300
C17B C18B 1.378(6)
C17B H17B 0.9300
C18B C19B 1.391(5)
C18B H18B 0.9300
C20B H20D 0.9600
C20B H20E 0.9600
C20B H20F 0.9600

loop_
_geom_torsion_atom_site_label_1
_geom_torsion_atom_site_label_2
_geom_torsion_atom_site_label_3
_geom_torsion_atom_site_label_4
_geom_torsion
O1A C1A C2A C7A 175.6(4)
O1A C1A C2A C3A -3.0(6)
C7A C2A C3A C4A -2.3(5)
C1A C2A C3A C4A 176.3(3)
C2A C3A C4A C5A 0.3(5)
C2A C3A C4A C8A 179.5(3)
C10A O2A C5A C6A -167.8(3)
C10A O2A C5A C4A 13.7(4)
C3A C4A C5A O2A -179.8(3)
C8A C4A C5A O2A 1.0(5)
C3A C4A C5A C6A 1.7(5)
C8A C4A C5A C6A -177.5(3)
O2A C5A C6A C7A 179.7(3)
C4A C5A C6A C7A -1.7(5)
C5A C6A C7A C2A -0.3(5)
C3A C2A C7A C6A 2.2(5)
C1A C2A C7A C6A -176.4(3)
C3A C4A C8A C9A 174.3(3)
C5A C4A C8A C9A -6.6(5)
C4A C8A C9A C10A -2.5(6)
C19A N1A C10A O2A -85.4(3)
C20A N1A C10A O2A 58.2(3)
C19A N1A C10A C9A 153.6(3)
C20A N1A C10A C9A -62.8(4)
C19A N1A C10A C11A 27.8(3)
C20A N1A C10A C11A 171.4(3)
C5A O2A C10A N1A -142.4(3)
C5A O2A C10A C9A -20.7(4)
C5A O2A C10A C11A 107.4(3)
C8A C9A C10A N1A 133.3(4)
C8A C9A C10A O2A 15.2(5)
C8A C9A C10A C11A -108.2(4)
N1A C10A C11A C14A -26.7(3)
O2A C10A C11A C14A 85.2(3)
C9A C10A C11A C14A -149.8(3)
N1A C10A C11A C12A -149.9(3)
O2A C10A C11A C12A -38.1(4)
C9A C10A C11A C12A 87.0(4)
N1A C10A C11A C13A 87.4(3)
O2A C10A C11A C13A -160.7(3)
C9A C10A C11A C13A -35.6(4)
C10A N1A C19A C14A -17.6(3)
C20A N1A C19A C14A -160.8(3)
C10A N1A C19A C18A 164.9(3)
C20A N1A C19A C18A 21.7(5)
C14A C19A C18A C17A 0.2(5)
N1A C19A C18A C17A 177.4(3)
C19A C18A C17A C16A 1.0(6)
C18A C17A C16A C15A -1.8(7)
C17A C16A C15A C14A 1.4(6)
C18A C19A C14A C15A -0.4(5)
N1A C19A C14A C15A -178.1(3)
C18A C19A C14A C11A 176.4(3)
N1A C19A C14A C11A -1.3(3)
C16A C15A C14A C19A -0.3(5)
C16A C15A C14A C11A -176.3(3)
C12A C11A C14A C19A 138.4(3)
C13A C11A C14A C19A -98.6(3)
C10A C11A C14A C19A 17.5(3)
C12A C11A C14A C15A -45.3(5)
C13A C11A C14A C15A 77.7(4)
C10A C11A C14A C15A -166.2(3)
O1B C1B C2B C7B 177.5(4)
O1B C1B C2B C3B -1.2(6)
C7B C2B C3B C4B -2.6(5)
C1B C2B C3B C4B 176.1(3)
C2B C3B C4B C5B 1.0(5)
C2B C3B C4B C8B 179.1(3)
C10B O2B C5B C6B -166.3(3)
C10B O2B C5B C4B 14.3(4)
C3B C4B C5B O2B -179.5(3)
C8B C4B C5B O2B 2.3(4)
C3B C4B C5B C6B 1.2(5)
C8B C4B C5B C6B -177.0(3)
O2B C5B C6B C7B 179.1(3)
C4B C5B C6B C7B -1.6(5)
C5B C6B C7B C2B -0.1(5)
C3B C2B C7B C6B 2.1(5)
C1B C2B C7B C6B -176.5(3)
C3B C4B C8B C9B 174.4(3)
C5B C4B C8B C9B -7.5(5)
C4B C8B C9B C10B -4.0(5)
C19B N1B C10B O2B -83.9(3)
C20B N1B C10B O2B 61.8(4)
C19B N1B C10B C9B 154.7(3)
C20B N1B C10B C9B -59.5(4)
C19B N1B C10B C11B 29.9(3)
C20B N1B C10B C11B 175.7(3)
C5B O2B C10B N1B -146.3(3)
C5B O2B C10B C9B -23.4(4)
C5B O2B C10B C11B 103.7(3)
C8B C9B C10B N1B 136.8(4)
C8B C9B C10B O2B 18.4(5)
C8B C9B C10B C11B -105.1(4)
N1B C10B C11B C14B -27.7(3)
O2B C10B C11B C14B 84.0(3)
C9B C10B C11B C14B -151.3(3)
N1B C10B C11B C12B -149.8(3)
O2B C10B C11B C12B -38.1(3)
C9B C10B C11B C12B 86.6(4)
N1B C10B C11B C13B 87.0(3)
O2B C10B C11B C13B -161.3(3)
C9B C10B C11B C13B -36.5(4)
C12B C11B C14B C15B -45.6(5)
C13B C11B C14B C15B 77.1(4)
C10B C11B C14B C15B -166.3(3)
C12B C11B C14B C19B 137.8(3)
C13B C11B C14B C19B -99.5(3)
C10B C11B C14B C19B 17.1(3)
C19B C14B C15B C16B -1.8(5)
C11B C14B C15B C16B -178.1(3)
C14B C15B C16B C17B 0.2(5)
C15B C16B C17B C18B 1.3(6)
C16B C17B C18B C19B -1.2(6)
C15B C14B C19B C18B 2.0(5)
C11B C14B C19B C18B 179.0(3)
C15B C14B C19B N1B -176.5(3)
C11B C14B C19B N1B 0.5(4)
C17B C18B C19B C14B -0.4(5)
C17B C18B C19B N1B 177.7(3)
C10B N1B C19B C14B -20.0(3)
C20B N1B C19B C14B -165.3(3)
C10B N1B C19B C18B 161.7(3)
C20B N1B C19B C18B 16.4(5)

loop_
_cod_related_entry_id
_cod_related_entry_database
_cod_related_entry_code
1 ChemSpider 2124002
